data_2201618
loop_
_publ_author_name
'Robinson, Paul D.'
'Meyers, Cal Y.'
'Kolb, Vera M.'

_publ_section_title
;
 Cyclohexyl phenyl ketone
;
_journal_issue 11
_journal_name_full 'Acta Crystallographica Section E'
_journal_page_first o1288
_journal_page_last o1289
_journal_paper_doi 10.1107/S160053680201913X
_journal_volume 58
_journal_year 2002
_chemical_formula_iupac 'C13 H16 O'
_chemical_formula_moiety 'C13 H16 O'
_chemical_formula_sum 'C13 H16 O'
_chemical_formula_weight 188.26
_chemical_melting_point .329E-305
_chemical_name_systematic
;
Cyclohexyl phenyl ketone
;
_space_group_IT_number 19
_symmetry_cell_setting orthorhombic
_symmetry_space_group_name_Hall 'P 2ac 2ab'
_symmetry_space_group_name_H-M 'P 21 21 21'
_atom_sites_solution_hydrogens geom
_atom_sites_solution_primary direct
_atom_sites_solution_secondary difmap
_cell_angle_alpha 90.00
_cell_angle_beta 90.00
_cell_angle_gamma 90.00
_cell_formula_units_Z 4
_cell_length_a 9.3624(6)
_cell_length_b 9.8350(6)
_cell_length_c 11.5019(7)
_cell_measurement_reflns_used 4618
_cell_measurement_temperature 120(2)
_cell_measurement_theta_max 24.5
_cell_measurement_theta_min 2.7
_cell_volume 1059.09(11)
_computing_cell_refinement SMART
_computing_data_collection 'SMART (Bruker, 2001)'
_computing_data_reduction 'SAINT (Bruker, 2001)'
_computing_molecular_graphics
;
ORTEP-3 for Windows (Farrugia, 1997) and PLATON (Spek, 2000)
;
_computing_publication_material
;
TEXSAN, SHELXL97 and PLATON
;
_computing_structure_refinement
;
LS in TEXSAN (Molecular Structure Corporation, 1997) and
SHELXL97 (Sheldrick, 1997)
;
_computing_structure_solution 'SIR92 (Burla et al., 1989)'
_diffrn_ambient_temperature 120(2)
_diffrn_measured_fraction_theta_full 1.000
_diffrn_measured_fraction_theta_max 1.000
_diffrn_measurement_device_type 'Bruker CCD area-detector'
_diffrn_measurement_method '\f and \w'
_diffrn_radiation_monochromator graphite
_diffrn_radiation_source 'sealed tube'
_diffrn_radiation_type 'Mo K\a'
_diffrn_radiation_wavelength 0.71073
_diffrn_reflns_av_R_equivalents 0.056
_diffrn_reflns_av_sigmaI/netI 0.023
_diffrn_reflns_limit_h_max 11
_diffrn_reflns_limit_h_min -11
_diffrn_reflns_limit_k_max 12
_diffrn_reflns_limit_k_min -12
_diffrn_reflns_limit_l_max 14
_diffrn_reflns_limit_l_min -14
_diffrn_reflns_number 16430
_diffrn_reflns_theta_full 26.00
_diffrn_reflns_theta_max 26.00
_diffrn_reflns_theta_min 2.72
_diffrn_standards_decay_% negligible
_exptl_absorpt_coefficient_mu 0.073
_exptl_absorpt_correction_type none
_exptl_crystal_colour colorless
_exptl_crystal_density_diffrn 1.181
_exptl_crystal_density_meas ?
_exptl_crystal_description 'irregular fragment'
_exptl_crystal_F_000 408
_exptl_crystal_size_max 0.20
_exptl_crystal_size_mid 0.18
_exptl_crystal_size_min 0.14
_refine_diff_density_max 0.14
_refine_diff_density_min -0.12
_refine_ls_abs_structure_details
;
The absolute configuration could not be determined because
of the lack of significant anomalous scattering effects.
;
_refine_ls_abs_structure_Flack 4(2)
_refine_ls_extinction_coef 0.015(3)
_refine_ls_extinction_expression Fc^*^=kFc[1+0.001xFc^2^\l^3^/sin(2\q)]^-1/4^
_refine_ls_extinction_method SHELXL97
_refine_ls_goodness_of_fit_ref 1.029
_refine_ls_hydrogen_treatment constr
_refine_ls_matrix_type full
_refine_ls_number_parameters 128
_refine_ls_number_reflns 1220
_refine_ls_number_restraints 0
_refine_ls_restrained_S_all 1.029
_refine_ls_R_factor_all 0.042
_refine_ls_R_factor_gt 0.031
_refine_ls_shift/su_max <0.001
_refine_ls_shift/su_mean 0.000
_refine_ls_structure_factor_coef Fsqd
_refine_ls_weighting_details 'w = 1/[\s^2^(Fo^2^)+(0.0480P)^2^+0.0878P] where P = (Fo^2^+2Fc^2^)/3'
_refine_ls_weighting_scheme calc
_refine_ls_wR_factor_gt 0.076
_refine_ls_wR_factor_ref 0.080
_reflns_number_gt 1023
_reflns_number_total 1220
_reflns_threshold_expression I>2\s(I)
_cod_data_source_file om6115.cif
_cod_data_source_block I
_cod_depositor_comments
;
The following automatic conversions were performed:

'_exptl_crystal_density_meas' value 'not measured' was changed to '?'
- the value is perceived as not measured.

Automatic conversion script
Id: cif_fix_values 3008 2015-01-20 13:52:24Z robertas 
;
_cod_database_code 2201618
_cod_database_fobs_code 2201618

loop_
_symmetry_equiv_pos_as_xyz
'x, y, z'
'-x+1/2, -y, z+1/2'
'x+1/2, -y+1/2, -z'
'-x, y+1/2, -z+1/2'

loop_
_atom_site_label
_atom_site_fract_x
_atom_site_fract_y
_atom_site_fract_z
_atom_site_U_iso_or_equiv
_atom_site_adp_type
_atom_site_calc_flag
_atom_site_refinement_flags
_atom_site_occupancy
_atom_site_disorder_assembly
_atom_site_disorder_group
_atom_site_type_symbol
O1 0.72456(14) 0.11226(13) 0.58334(12) 0.0367(4) Uani d . 1 . . O
C1 0.87357(19) 0.22926(17) 0.71463(15) 0.0244(4) Uani d . 1 . . C
C2 0.8259(2) 0.14977(19) 0.80750(16) 0.0315(5) Uani d . 1 . . C
C3 0.8796(2) 0.16917(19) 0.91852(16) 0.0350(4) Uani d . 1 . . C
C4 0.9810(2) 0.2692(2) 0.93825(16) 0.0363(5) Uani d . 1 . . C
C5 1.0275(2) 0.3504(2) 0.84726(16) 0.0338(5) Uani d . 1 . . C
C6 0.97448(19) 0.33100(18) 0.73603(15) 0.0283(4) Uani d . 1 . . C
C7 0.81768(18) 0.19894(17) 0.59494(16) 0.0265(4) Uani d . 1 . . C
C8 0.87579(19) 0.27392(17) 0.48995(15) 0.0250(4) Uani d . 1 . . C
C9 0.7979(2) 0.41066(18) 0.47524(16) 0.0310(5) Uani d . 1 . . C
C10 0.8519(2) 0.48573(19) 0.36769(17) 0.0358(5) Uani d . 1 . . C
C11 0.8346(2) 0.3993(2) 0.25875(17) 0.0395(5) Uani d . 1 . . C
C12 0.9095(2) 0.2624(2) 0.27166(16) 0.0388(5) Uani d . 1 . . C
C13 0.8599(2) 0.18749(19) 0.37983(15) 0.0319(4) Uani d . 1 . . C
H2 0.7573 0.0831 0.7947 0.038 Uiso calc R 1 . . H
H3 0.8478 0.1152 0.9796 0.042 Uiso calc R 1 . . H
H4 1.0179 0.2819 1.0125 0.044 Uiso calc R 1 . . H
H5 1.0946 0.4182 0.8610 0.041 Uiso calc R 1 . . H
H6 1.0061 0.3858 0.6754 0.034 Uiso calc R 1 . . H
H8 0.9775 0.2920 0.5027 0.030 Uiso calc R 1 . . H
H9A 0.6961 0.3947 0.4679 0.037 Uiso calc R 1 . . H
H9B 0.8136 0.4664 0.5436 0.037 Uiso calc R 1 . . H
H10A 0.7990 0.5699 0.3585 0.043 Uiso calc R 1 . . H
H10B 0.9519 0.5085 0.3780 0.043 Uiso calc R 1 . . H
H11A 0.8743 0.4475 0.1926 0.047 Uiso calc R 1 . . H
H11B 0.7338 0.3844 0.2440 0.047 Uiso calc R 1 . . H
H12A 0.8901 0.2071 0.2037 0.047 Uiso calc R 1 . . H
H12B 1.0119 0.2768 0.2760 0.047 Uiso calc R 1 . . H
H13A 0.9152 0.1047 0.3885 0.038 Uiso calc R 1 . . H
H13B 0.7605 0.1620 0.3705 0.038 Uiso calc R 1 . . H

loop_
_atom_site_aniso_label
_atom_site_aniso_U_11
_atom_site_aniso_U_22
_atom_site_aniso_U_33
_atom_site_aniso_U_12
_atom_site_aniso_U_13
_atom_site_aniso_U_23
O1 0.0354(7) 0.0362(7) 0.0386(8) -0.0111(6) -0.0034(6) 0.0019(7)
C1 0.0249(9) 0.0208(8) 0.0275(9) 0.0036(7) 0.0023(8) 0.0017(7)
C2 0.0330(10) 0.0267(9) 0.0346(10) 0.0010(8) 0.0040(8) 0.0025(8)
C3 0.0438(11) 0.0331(9) 0.0282(9) 0.0011(9) 0.0036(9) 0.0095(9)
C4 0.0434(11) 0.0397(11) 0.0259(9) 0.0000(9) -0.0041(9) 0.0005(9)
C5 0.0379(10) 0.0324(10) 0.0312(9) -0.0047(9) -0.0015(9) -0.0006(9)
C6 0.0311(10) 0.0271(9) 0.0268(9) -0.0029(8) 0.0027(8) 0.0031(8)
C7 0.0239(9) 0.0230(8) 0.0324(10) 0.0023(7) -0.0011(8) -0.0002(8)
C8 0.0230(9) 0.0266(9) 0.0254(9) 0.0002(8) -0.0007(7) -0.0012(8)
C9 0.0349(10) 0.0276(9) 0.0304(10) 0.0030(9) -0.0007(9) -0.0006(8)
C10 0.0381(11) 0.0315(9) 0.0378(11) 0.0001(9) -0.0041(10) 0.0081(9)
C11 0.0415(11) 0.0479(11) 0.0291(10) -0.0062(10) -0.0054(9) 0.0098(10)
C12 0.0416(11) 0.0474(12) 0.0274(11) 0.0004(10) 0.0001(9) -0.0085(10)
C13 0.0336(10) 0.0326(10) 0.0297(10) 0.0010(9) -0.0028(9) -0.0039(8)

loop_
_atom_type_symbol
_atom_type_description
_atom_type_scat_dispersion_real
_atom_type_scat_dispersion_imag
_atom_type_scat_source
C C 0.0033 0.0016 'International Tables Vol C Tables 4.2.6.8 and 6.1.1.4'
H H 0.0000 0.0000 'International Tables Vol C Tables 4.2.6.8 and 6.1.1.4'
O O 0.0106 0.0060 'International Tables Vol C Tables 4.2.6.8 and 6.1.1.4'

loop_
_geom_angle_atom_site_label_1
_geom_angle_atom_site_label_2
_geom_angle_atom_site_label_3
_geom_angle
_geom_angle_publ_flag
C2 C1 C6 118.81(16) no
C2 C1 C7 118.57(15) no
C6 C1 C7 122.59(15) no
C3 C2 C1 120.77(18) no
C4 C3 C2 119.83(18) no
C3 C4 C5 120.02(18) no
C6 C5 C4 120.35(18) no
C5 C6 C1 120.21(17) no
O1 C7 C1 119.02(16) no
O1 C7 C8 120.43(16) no
C1 C7 C8 120.55(14) no
C7 C8 C13 110.71(13) no
C7 C8 C9 110.04(14) no
C13 C8 C9 110.35(14) no
C10 C9 C8 110.79(15) no
C11 C10 C9 111.19(15) no
C10 C11 C12 111.33(16) no
C13 C12 C11 111.56(17) no
C12 C13 C8 112.21(15) no
C3 C2 H2 119.6 no
C1 C2 H2 119.6 no
C4 C3 H3 120.1 no
C2 C3 H3 120.1 no
C3 C4 H4 120.0 no
C5 C4 H4 120.0 no
C6 C5 H5 119.8 no
C4 C5 H5 119.8 no
C5 C6 H6 119.9 no
C1 C6 H6 119.9 no
C7 C8 H8 108.6 no
C13 C8 H8 108.6 no
C9 C8 H8 108.6 no
C10 C9 H9A 109.5 no
C8 C9 H9A 109.5 no
C10 C9 H9B 109.5 no
C8 C9 H9B 109.5 no
H9A C9 H9B 108.1 no
C11 C10 H10A 109.4 no
C9 C10 H10A 109.4 no
C11 C10 H10B 109.4 no
C9 C10 H10B 109.4 no
H10A C10 H10B 108.0 no
C10 C11 H11A 109.4 no
C12 C11 H11A 109.4 no
C10 C11 H11B 109.4 no
C12 C11 H11B 109.4 no
H11A C11 H11B 108.0 no
C13 C12 H12A 109.3 no
C11 C12 H12A 109.3 no
C13 C12 H12B 109.3 no
C11 C12 H12B 109.3 no
H12A C12 H12B 108.0 no
C12 C13 H13A 109.2 no
C8 C13 H13A 109.2 no
C12 C13 H13B 109.2 no
C8 C13 H13B 109.2 no
H13A C13 H13B 107.9 no

loop_
_geom_bond_atom_site_label_1
_geom_bond_atom_site_label_2
_geom_bond_site_symmetry_2
_geom_bond_distance
_geom_bond_publ_flag
O1 C7 . 1.227(2) no
C1 C2 . 1.397(2) no
C1 C6 . 1.398(2) no
C1 C7 . 1.503(2) no
C2 C3 . 1.386(3) no
C3 C4 . 1.386(3) no
C4 C5 . 1.386(3) no
C5 C6 . 1.385(2) no
C7 C8 . 1.516(2) no
C8 C13 . 1.533(2) no
C8 C9 . 1.539(2) no
C9 C10 . 1.527(3) no
C10 C11 . 1.523(3) no
C11 C12 . 1.525(3) no
C12 C13 . 1.519(3) no
C2 H2 . 0.9300 no
C3 H3 . 0.9300 no
C4 H4 . 0.9300 no
C5 H5 . 0.9300 no
C6 H6 . 0.9300 no
C8 H8 . 0.9800 no
C9 H9A . 0.9700 no
C9 H9B . 0.9700 no
C10 H10A . 0.9700 no
C10 H10B . 0.9700 no
C11 H11A . 0.9700 no
C11 H11B . 0.9700 no
C12 H12A . 0.9700 no
C12 H12B . 0.9700 no
C13 H13A . 0.9700 no
C13 H13B . 0.9700 no

loop_
_geom_torsion_atom_site_label_1
_geom_torsion_atom_site_label_2
_geom_torsion_atom_site_label_3
_geom_torsion_atom_site_label_4
_geom_torsion
_geom_torsion_publ_flag
C6 C1 C2 C3 -1.4(3) no
C7 C1 C2 C3 176.72(17) no
C1 C2 C3 C4 0.5(3) no
C2 C3 C4 C5 0.6(3) no
C3 C4 C5 C6 -0.8(3) no
C4 C5 C6 C1 0.0(3) no
C2 C1 C6 C5 1.1(3) no
C7 C1 C6 C5 -176.90(18) no
C2 C1 C7 O1 5.2(2) no
C6 C1 C7 O1 -176.81(16) no
C2 C1 C7 C8 -174.59(16) no
C6 C1 C7 C8 3.4(2) no
O1 C7 C8 C13 -26.2(2) no
C1 C7 C8 C13 153.56(15) no
O1 C7 C8 C9 96.04(19) no
C1 C7 C8 C9 -84.19(19) no
C7 C8 C9 C10 -178.27(15) no
C13 C8 C9 C10 -55.81(19) no
C8 C9 C10 C11 57.0(2) no
C9 C10 C11 C12 -56.1(2) no
C10 C11 C12 C13 54.4(2) no
C11 C12 C13 C8 -54.2(2) no
C7 C8 C13 C12 176.84(16) no
C9 C8 C13 C12 54.8(2) no

loop_
_cod_related_entry_id
_cod_related_entry_database
_cod_related_entry_code
1 ChemSpider 12307
